data_7034201
loop_
_publ_author_name
'Shieh, Minghuey'
'Miu, Chia-Yeh'
'Hsing, Kai-Jieah'
'Jang, Li-Fing'
'Lin, Chien-Nan'

_publ_section_title
;
 Copper-incorporated mono- and di-TeRu5 metal carbonyl complexes:
 syntheses, structures, and an unusual skeletal arrangement.
;
_journal_issue 14
_journal_name_full 'Dalton transactions (Cambridge, England : 2003)'
_journal_page_first 6526
_journal_page_last 6536
_journal_paper_doi 10.1039/c5dt00546a
_journal_volume 44
_journal_year 2015
_chemical_formula_moiety 'C76 H40 Cl Cu3 O28 P2 Ru10 Te2'
_chemical_formula_sum 'C76 H40 Cl Cu3 O28 P2 Ru10 Te2'
_chemical_formula_weight 2954.99
_chemical_name_systematic
;
 ?
;
_space_group_IT_number 14
_symmetry_cell_setting monoclinic
_symmetry_space_group_name_Hall '-P 2yn'
_symmetry_space_group_name_H-M 'P 1 21/n 1'
_atom_sites_solution_hydrogens geom
_atom_sites_solution_primary direct
_atom_sites_solution_secondary difmap
_audit_creation_method SHELXL-97
_audit_update_record
;
2015-02-17 deposited with the CCDC.
2015-02-26 downloaded from the CCDC.
;
_cell_angle_alpha 90.00
_cell_angle_beta 110.132(1)
_cell_angle_gamma 90.00
_cell_formula_units_Z 4
_cell_length_a 24.3922(6)
_cell_length_b 14.7256(3)
_cell_length_c 25.7278(7)
_cell_measurement_reflns_used 209946
_cell_measurement_temperature 298(2)
_cell_measurement_theta_max 25.028
_cell_measurement_theta_min 2.037
_cell_volume 8676.5(4)
_computing_cell_refinement 'HKL Scalepack (Otwinowski & Minor 1997)'
_computing_data_collection 'Collect (Nonius BV, 1997-2000)'
_computing_data_reduction 'HKL Denzo and Scalepack'
_computing_molecular_graphics 'Ortep-3 for Windows (Farrugia, 1997)'
_computing_publication_material 'WinGX publication routines (Farrugia, 1999)'
_computing_structure_refinement 'SHELXL-97 (Sheldrick, 1997)'
_computing_structure_solution 'SHELXS-86 (Sheldrick, 1986)'
_diffrn_ambient_temperature 298(2)
_diffrn_detector_area_resol_mean 9
_diffrn_measured_fraction_theta_full 0.987
_diffrn_measured_fraction_theta_max 0.987
_diffrn_measurement_device_type KappaCCD
_diffrn_measurement_method 'CCD rotation images, thick slices'
_diffrn_radiation_monochromator graphite
_diffrn_radiation_source 'fine-focus sealed tube'
_diffrn_radiation_type MoK\a
_diffrn_radiation_wavelength 0.71073
_diffrn_reflns_av_R_equivalents 0.1771
_diffrn_reflns_av_unetI/netI 0.1558
_diffrn_reflns_limit_h_max 29
_diffrn_reflns_limit_h_min -25
_diffrn_reflns_limit_k_max 17
_diffrn_reflns_limit_k_min -17
_diffrn_reflns_limit_l_max 30
_diffrn_reflns_limit_l_min -30
_diffrn_reflns_number 82708
_diffrn_reflns_theta_full 25.00
_diffrn_reflns_theta_max 25.00
_diffrn_reflns_theta_min 2.12
_exptl_absorpt_coefficient_mu 3.207
_exptl_absorpt_correction_T_max 0.7248
_exptl_absorpt_correction_T_min 0.6128
_exptl_absorpt_correction_type multi-scan
_exptl_absorpt_process_details 'SADABS, 2003'
_exptl_crystal_colour black
_exptl_crystal_density_diffrn 2.262
_exptl_crystal_density_method 'not measured'
_exptl_crystal_description prism
_exptl_crystal_F_000 5592
_exptl_crystal_size_max 0.21
_exptl_crystal_size_mid 0.17
_exptl_crystal_size_min 0.04
_refine_diff_density_max 1.203
_refine_diff_density_min -2.100
_refine_diff_density_rms 0.378
_refine_ls_extinction_method none
_refine_ls_goodness_of_fit_ref 1.112
_refine_ls_hydrogen_treatment constr
_refine_ls_matrix_type full
_refine_ls_number_parameters 1108
_refine_ls_number_reflns 15086
_refine_ls_number_restraints 14
_refine_ls_restrained_S_all 1.112
_refine_ls_R_factor_all 0.1809
_refine_ls_R_factor_gt 0.0913
_refine_ls_shift/su_max 0.030
_refine_ls_shift/su_mean 0.001
_refine_ls_structure_factor_coef Fsqd
_refine_ls_weighting_details 'calc w=1/[\s^2^(Fo^2^)+(0.0674P)^2^+198.7322P] where P=(Fo^2^+2Fc^2^)/3'
_refine_ls_weighting_scheme calc
_refine_ls_wR_factor_gt 0.1901
_refine_ls_wR_factor_ref 0.2313
_reflns_number_gt 8282
_reflns_number_total 15086
_reflns_threshold_expression >2sigma(I)
_cod_data_source_file c5dt00546a2.cif
_cod_data_source_block 1
_cod_depositor_comments 'Adding full bibliography for 7034201--7034204.cif.'
_cod_original_cell_volume 8676.8(4)
_cod_original_sg_symbol_H-M 'P 21/n'
_cod_database_code 7034201

loop_
_symmetry_equiv_pos_as_xyz
'x, y, z'
'-x+1/2, y+1/2, -z+1/2'
'-x, -y, -z'
'x-1/2, -y-1/2, z-1/2'

loop_
_atom_site_label
_atom_site_type_symbol
_atom_site_fract_x
_atom_site_fract_y
_atom_site_fract_z
_atom_site_U_iso_or_equiv
_atom_site_adp_type
_atom_site_occupancy
_atom_site_symmetry_multiplicity
_atom_site_calc_flag
_atom_site_refinement_flags
C1 C 0.3355(11) 0.3147(18) -0.1328(10) 0.064(7) Uani 1 1 d .
C2 C 0.2796(11) 0.2475(18) -0.2379(8) 0.056(6) Uani 1 1 d .
C3 C 0.3020(10) 0.4285(17) -0.2284(10) 0.056(6) Uani 1 1 d .
C4 C 0.1880(9) 0.3660(16) -0.2775(12) 0.057(6) Uani 1 1 d .
C5 C 0.1096(10) 0.505(2) -0.2513(11) 0.080(9) Uani 1 1 d .
C6 C 0.0778(12) 0.3278(16) -0.2799(11) 0.065(7) Uani 1 1 d .
C7 C 0.0805(11) 0.3804(15) -0.1764(9) 0.056(6) Uani 1 1 d .
C8 C 0.1002(10) 0.2759(16) -0.0899(8) 0.051(6) Uani 1 1 d .
C9 C 0.1341(9) 0.4504(18) -0.0705(8) 0.048(6) Uani 1 1 d .
C10 C 0.3346(10) 0.3855(16) -0.0340(9) 0.053(6) Uani 1 1 d .
C11 C 0.3140(10) 0.2006(16) -0.0534(8) 0.045(6) Uani 1 1 d .
C12 C 0.2464(11) 0.1202(16) -0.1589(10) 0.058(6) Uani 1 1 d .
C13 C 0.1347(9) 0.1349(15) -0.1527(9) 0.047(5) Uani 1 1 d .
C14 C 0.1572(14) 0.179(2) -0.2481(11) 0.082(9) Uani 1 1 d .
C15 C 0.1728(9) 0.3502(14) 0.0542(7) 0.039(5) Uani 1 1 d .
C16 C 0.2569(8) 0.4726(14) 0.0499(8) 0.040(5) Uani 1 1 d .
C17 C 0.2229(11) 0.4548(17) 0.1440(9) 0.060(6) Uani 1 1 d .
C18 C 0.3282(9) 0.5072(17) 0.2447(9) 0.055(6) Uani 1 1 d .
C19 C 0.2391(9) 0.3882(16) 0.2469(8) 0.050(6) Uani 1 1 d .
C20 C 0.3518(9) 0.3276(14) 0.2827(9) 0.045(5) Uani 1 1 d .
C21 C 0.4586(12) 0.2913(17) 0.2585(11) 0.069(7) Uani 1 1 d .
C22 C 0.3884(11) 0.1550(16) 0.2766(9) 0.055(6) Uani 1 1 d .
C23 C 0.3950(10) 0.1479(16) 0.1754(9) 0.049(6) Uani 1 1 d .
C24 C 0.3212(9) 0.1093(17) 0.0703(10) 0.048(6) Uani 1 1 d .
C25 C 0.4032(9) 0.2378(13) 0.0773(10) 0.049(6) Uani 1 1 d .
C26 C 0.2666(8) 0.1905(15) 0.2434(9) 0.046(6) Uani 1 1 d .
C27 C 0.1766(10) 0.2409(16) 0.1446(11) 0.060(7) Uani 1 1 d .
C28 C 0.2498(11) 0.0955(17) 0.1459(10) 0.060(7) Uani 1 1 d .
C29 C 0.4917(8) 0.3866(13) 0.5831(9) 0.044(5) Uani 1 1 d .
C30 C 0.4888(9) 0.4646(17) 0.6111(10) 0.060(7) Uani 1 1 d .
H30 H 0.4638 0.4661 0.6314 0.072 Uiso 1 1 calc R
C31 C 0.5208(10) 0.5397(16) 0.6104(10) 0.059(6) Uani 1 1 d .
H31 H 0.5182 0.5918 0.6299 0.070 Uiso 1 1 calc R
C32 C 0.5577(11) 0.5358(17) 0.5794(11) 0.072(8) Uani 1 1 d .
H32 H 0.5799 0.5866 0.5782 0.086 Uiso 1 1 calc R
C33 C 0.5622(10) 0.4590(17) 0.5505(12) 0.074(8) Uani 1 1 d .
H33 H 0.5873 0.4579 0.5303 0.088 Uiso 1 1 calc R
C34 C 0.5287(9) 0.3837(13) 0.5519(9) 0.047(5) Uani 1 1 d .
H34 H 0.5308 0.3316 0.5322 0.056 Uiso 1 1 calc R
C35 C 0.4975(8) 0.2254(15) 0.6526(8) 0.048(6) Uani 1 1 d .
C36 C 0.4920(10) 0.1361(16) 0.6603(11) 0.063(7) Uani 1 1 d .
H36 H 0.4644 0.1023 0.6332 0.076 Uiso 1 1 calc R
C37 C 0.5248(13) 0.0967(17) 0.7053(14) 0.081(9) Uani 1 1 d .
H37 H 0.5198 0.0349 0.7099 0.097 Uiso 1 1 calc R
C38 C 0.5678(12) 0.144(2) 0.7476(11) 0.076(8) Uani 1 1 d .
H38 H 0.5900 0.1152 0.7801 0.092 Uiso 1 1 calc R
C39 C 0.5761(12) 0.234(2) 0.7397(10) 0.072(8) Uani 1 1 d .
H39 H 0.6056 0.2666 0.7657 0.086 Uiso 1 1 calc R
C40 C 0.5410(9) 0.2734(15) 0.6940(8) 0.045(5) Uani 1 1 d .
H40 H 0.5452 0.3353 0.6892 0.054 Uiso 1 1 calc R
C41 C 0.3849(9) 0.3105(15) 0.5958(9) 0.047(5) Uani 1 1 d .
C42 C 0.3597(11) 0.253(2) 0.6191(9) 0.071(8) Uani 1 1 d .
H42 H 0.3797 0.2004 0.6348 0.085 Uiso 1 1 calc R
C43 C 0.3032(12) 0.268(2) 0.6214(11) 0.084(9) Uani 1 1 d .
H43 H 0.2861 0.2253 0.6379 0.101 Uiso 1 1 calc R
C44 C 0.2741(11) 0.346(2) 0.5984(11) 0.071(8) Uani 1 1 d .
H44 H 0.2370 0.3576 0.5994 0.085 Uiso 1 1 calc R
C45 C 0.3001(12) 0.4059(18) 0.5745(13) 0.082(9) Uani 1 1 d .
H45 H 0.2813 0.4600 0.5600 0.099 Uiso 1 1 calc R
C46 C 0.3531(9) 0.3876(15) 0.5716(9) 0.049(6) Uani 1 1 d .
H46 H 0.3690 0.4277 0.5528 0.059 Uiso 1 1 calc R
C47 C 0.4451(8) 0.2090(13) 0.5335(8) 0.038(5) Uani 1 1 d .
C48 C 0.3928(9) 0.2082(15) 0.4912(10) 0.053(6) Uani 1 1 d .
H48 H 0.3618 0.2421 0.4941 0.063 Uiso 1 1 calc R
C49 C 0.3850(10) 0.1562(16) 0.4426(10) 0.064(7) Uani 1 1 d .
H49 H 0.3493 0.1549 0.4138 0.076 Uiso 1 1 calc R
C50 C 0.4318(11) 0.1080(16) 0.4396(9) 0.060(6) Uani 1 1 d .
H50 H 0.4270 0.0723 0.4086 0.072 Uiso 1 1 calc R
C51 C 0.4873(11) 0.1103(16) 0.4820(10) 0.066(7) Uani 1 1 d .
H51 H 0.5190 0.0794 0.4783 0.079 Uiso 1 1 calc R
C52 C 0.4928(9) 0.1594(15) 0.5287(10) 0.058(6) Uani 1 1 d .
H52 H 0.5285 0.1602 0.5576 0.070 Uiso 1 1 calc R
C53 C 0.0701(8) 0.1848(14) 0.4840(9) 0.045(5) Uani 1 1 d .
C54 C 0.0227(9) 0.1361(17) 0.4926(10) 0.060(6) Uani 1 1 d .
H54 H -0.0129 0.1327 0.4638 0.072 Uiso 1 1 calc R
C55 C 0.0281(12) 0.0958(17) 0.5406(11) 0.073(8) Uani 1 1 d .
H55 H -0.0041 0.0674 0.5449 0.087 Uiso 1 1 calc R
C56 C 0.0811(11) 0.0956(18) 0.5843(10) 0.069(5) Uani 1 1 d U
H56 H 0.0842 0.0690 0.6180 0.083 Uiso 1 1 calc R
C57 C 0.1282(11) 0.1352(18) 0.5766(10) 0.069(5) Uani 1 1 d U
H57 H 0.1640 0.1348 0.6054 0.083 Uiso 1 1 calc R
C58 C 0.1239(9) 0.1781(17) 0.5245(8) 0.059(7) Uani 1 1 d .
H58 H 0.1570 0.2006 0.5188 0.071 Uiso 1 1 calc R
C59 C 0.1306(9) 0.2543(16) 0.4117(8) 0.044(5) Uani 1 1 d .
C60 C 0.1648(10) 0.3275(17) 0.4370(10) 0.061(7) Uani 1 1 d .
H60 H 0.1530 0.3689 0.4583 0.073 Uiso 1 1 calc R
C61 C 0.2187(10) 0.3355(19) 0.4287(10) 0.065(7) Uani 1 1 d .
H61 H 0.2431 0.3836 0.4453 0.078 Uiso 1 1 calc R
C62 C 0.2364(10) 0.2761(18) 0.3975(10) 0.056(6) Uani 1 1 d .
H62 H 0.2713 0.2852 0.3912 0.067 Uiso 1 1 calc R
C63 C 0.2030(9) 0.2043(16) 0.3760(10) 0.053(6) Uani 1 1 d .
H63 H 0.2157 0.1615 0.3561 0.063 Uiso 1 1 calc R
C64 C 0.1506(10) 0.1932(14) 0.3828(10) 0.056(6) Uani 1 1 d .
H64 H 0.1279 0.1427 0.3675 0.067 Uiso 1 1 calc R
C65 C 0.0270(9) 0.3491(14) 0.4223(9) 0.052(6) Uani 1 1 d .
C66 C -0.0143(9) 0.3601(16) 0.4461(10) 0.057(6) Uani 1 1 d .
H66 H -0.0228 0.3118 0.4654 0.069 Uiso 1 1 calc R
C67 C -0.0439(12) 0.4402(18) 0.4426(12) 0.078(8) Uani 1 1 d .
H67 H -0.0716 0.4454 0.4599 0.094 Uiso 1 1 calc R
C68 C -0.0338(11) 0.5100(18) 0.4152(12) 0.078(8) Uani 1 1 d .
H68 H -0.0540 0.5643 0.4131 0.094 Uiso 1 1 calc R
C69 C 0.0066(10) 0.5011(17) 0.3902(10) 0.064(5) Uani 1 1 d U
H69 H 0.0141 0.5507 0.3713 0.077 Uiso 1 1 calc R
C70 C 0.0373(11) 0.4205(16) 0.3916(10) 0.064(5) Uani 1 1 d U
H70 H 0.0635 0.4148 0.3727 0.077 Uiso 1 1 calc R
C71 C 0.0145(9) 0.1729(19) 0.3614(9) 0.056(6) Uani 1 1 d .
C72 C -0.0228(9) 0.2163(16) 0.3165(9) 0.051(6) Uani 1 1 d .
H72 H -0.0273 0.2790 0.3159 0.061 Uiso 1 1 calc R
C73 C -0.0541(11) 0.163(3) 0.2711(10) 0.088(10) Uani 1 1 d .
H73 H -0.0806 0.1899 0.2400 0.105 Uiso 1 1 calc R
C74 C -0.0463(13) 0.070(3) 0.2718(15) 0.089(10) Uani 1 1 d .
H74 H -0.0648 0.0355 0.2404 0.106 Uiso 1 1 calc R
C75 C -0.0132(11) 0.033(2) 0.3160(12) 0.069(8) Uani 1 1 d .
H75 H -0.0111 -0.0301 0.3178 0.083 Uiso 1 1 calc R
C76 C 0.0188(11) 0.0818(18) 0.3604(14) 0.077(9) Uani 1 1 d .
H76 H 0.0445 0.0519 0.3910 0.093 Uiso 1 1 calc R
O1 O 0.3843(7) 0.3005(16) -0.1262(7) 0.100(7) Uani 1 1 d .
O2 O 0.2935(10) 0.1863(14) -0.2582(9) 0.104(7) Uani 1 1 d .
O3 O 0.3256(8) 0.4784(13) -0.2462(9) 0.093(6) Uani 1 1 d .
O4 O 0.1795(7) 0.3664(13) -0.3242(7) 0.075(5) Uani 1 1 d .
O5 O 0.0944(8) 0.5728(14) -0.2665(9) 0.095(7) Uani 1 1 d .
O6 O 0.0383(8) 0.2943(13) -0.3115(7) 0.077(5) Uani 1 1 d .
O7 O 0.0285(6) 0.3888(12) -0.1884(7) 0.066(5) Uani 1 1 d .
O8 O 0.0658(7) 0.2380(11) -0.0783(7) 0.065(4) Uani 1 1 d .
O9 O 0.1221(8) 0.5089(13) -0.0482(8) 0.089(6) Uani 1 1 d .
O10 O 0.3694(7) 0.4298(12) -0.0039(7) 0.071(5) Uani 1 1 d .
O11 O 0.3384(7) 0.1366(12) -0.0367(6) 0.064(5) Uani 1 1 d .
O12 O 0.2790(8) 0.0654(12) -0.1534(7) 0.078(5) Uani 1 1 d .
O13 O 0.1019(7) 0.0808(11) -0.1515(7) 0.069(5) Uani 1 1 d .
O14 O 0.1395(10) 0.1573(13) -0.2912(7) 0.102(7) Uani 1 1 d .
O15 O 0.1250(7) 0.3459(11) 0.0303(7) 0.067(5) Uani 1 1 d .
O16 O 0.2598(7) 0.5337(11) 0.0259(6) 0.062(4) Uani 1 1 d .
O17 O 0.1881(8) 0.5073(12) 0.1418(7) 0.083(6) Uani 1 1 d .
O18 O 0.3510(7) 0.5691(12) 0.2663(8) 0.078(5) Uani 1 1 d .
O19 O 0.2062(7) 0.3891(12) 0.2669(7) 0.072(5) Uani 1 1 d .
O20 O 0.3607(6) 0.3271(11) 0.3290(7) 0.061(4) Uani 1 1 d .
O21 O 0.5070(7) 0.3165(13) 0.2778(8) 0.082(6) Uani 1 1 d .
O22 O 0.3936(8) 0.0943(12) 0.3022(7) 0.074(5) Uani 1 1 d .
O23 O 0.4182(8) 0.0761(12) 0.1846(6) 0.071(5) Uani 1 1 d .
O24 O 0.3189(7) 0.0389(12) 0.0522(7) 0.064(4) Uani 1 1 d .
O25 O 0.4379(7) 0.2406(12) 0.0580(7) 0.067(5) Uani 1 1 d .
O26 O 0.2655(7) 0.1677(11) 0.2832(7) 0.067(5) Uani 1 1 d .
O27 O 0.1297(7) 0.2516(14) 0.1355(7) 0.082(6) Uani 1 1 d .
O28 O 0.2410(10) 0.0189(13) 0.1350(8) 0.098(7) Uani 1 1 d .
Te1 Te 0.36772(6) 0.39074(10) 0.15102(6) 0.0451(4) Uani 1 1 d .
Te2 Te 0.22482(6) 0.46362(10) -0.13857(6) 0.0470(4) Uani 1 1 d .
Ru1 Ru 0.25797(8) 0.34313(13) -0.20284(7) 0.0480(5) Uani 1 1 d .
Ru2 Ru 0.13848(7) 0.38226(12) -0.22446(7) 0.0469(5) Uani 1 1 d .
Ru3 Ru 0.15001(7) 0.35464(12) -0.11316(7) 0.0421(4) Uani 1 1 d .
Ru4 Ru 0.27990(7) 0.31335(12) -0.08863(7) 0.0408(4) Uani 1 1 d .
Ru5 Ru 0.18932(7) 0.21446(12) -0.17134(7) 0.0434(4) Uani 1 1 d .
Ru6 Ru 0.25336(7) 0.37250(11) 0.09546(7) 0.0393(4) Uani 1 1 d .
Ru7 Ru 0.34515(7) 0.22254(11) 0.11138(7) 0.0390(4) Uani 1 1 d .
Ru8 Ru 0.37917(7) 0.25383(12) 0.22641(7) 0.0410(4) Uani 1 1 d .
Ru9 Ru 0.29602(7) 0.39309(12) 0.21229(7) 0.0417(4) Uani 1 1 d .
Ru10 Ru 0.25917(7) 0.21837(11) 0.16669(7) 0.0380(4) Uani 1 1 d .
Cu1 Cu 0.20370(11) 0.20557(17) -0.06296(10) 0.0452(6) Uani 1 1 d .
Cu2 Cu 0.23148(11) 0.20268(17) 0.05759(10) 0.0443(6) Uani 1 1 d .
Cu3 Cu 0.2732(3) 0.3148(5) 0.0094(3) 0.0495(16) Uani 0.67 1 d P
Cu3A Cu 0.2468(5) 0.3366(10) -0.0064(6) 0.049(3) Uani 0.33 1 d P
Cl1 Cl 0.1801(2) 0.1074(4) -0.0078(2) 0.0514(14) Uani 1 1 d .
P1 P 0.4545(2) 0.2840(4) 0.5909(2) 0.0427(13) Uani 1 1 d .
P2 P 0.0605(2) 0.2401(4) 0.4200(2) 0.0461(14) Uani 1 1 d .

loop_
_atom_site_aniso_label
_atom_site_aniso_U_11
_atom_site_aniso_U_22
_atom_site_aniso_U_33
_atom_site_aniso_U_23
_atom_site_aniso_U_13
_atom_site_aniso_U_12
C1 0.055(16) 0.077(19) 0.068(17) 0.010(14) 0.031(13) 0.001(13)
C2 0.087(17) 0.068(17) 0.026(12) 0.005(11) 0.037(12) 0.023(14)
C3 0.046(14) 0.055(16) 0.072(17) 0.031(13) 0.027(12) 0.013(12)
C4 0.037(13) 0.045(15) 0.08(2) 0.012(14) 0.015(13) 0.015(11)
C5 0.040(14) 0.09(2) 0.08(2) 0.042(18) -0.014(13) -0.006(15)
C6 0.073(17) 0.050(16) 0.059(17) -0.016(13) 0.004(14) -0.020(13)
C7 0.068(17) 0.048(15) 0.043(14) -0.003(11) 0.008(12) -0.001(13)
C8 0.048(13) 0.065(16) 0.037(13) -0.005(11) 0.013(11) -0.027(12)
C9 0.038(12) 0.077(18) 0.029(12) 0.027(12) 0.013(10) 0.004(12)
C10 0.062(15) 0.051(15) 0.040(13) -0.003(12) 0.009(12) -0.017(13)
C11 0.068(15) 0.059(16) 0.021(11) 0.016(11) 0.030(10) 0.018(13)
C12 0.073(16) 0.034(14) 0.070(17) -0.017(12) 0.027(13) 0.016(13)
C13 0.054(14) 0.034(13) 0.062(15) 0.015(11) 0.031(12) 0.005(11)
C14 0.13(3) 0.07(2) 0.044(17) 0.009(15) 0.036(17) 0.011(18)
C15 0.030(11) 0.055(14) 0.021(11) -0.008(10) -0.005(9) 0.003(10)
C16 0.045(12) 0.034(13) 0.029(11) 0.007(10) -0.003(9) 0.001(10)
C17 0.076(17) 0.050(16) 0.048(15) -0.008(12) 0.013(13) -0.013(14)
C18 0.047(13) 0.043(15) 0.053(15) -0.018(12) -0.009(11) -0.008(12)
C19 0.032(12) 0.086(18) 0.031(12) -0.024(12) 0.011(10) 0.017(12)
C20 0.062(14) 0.033(13) 0.031(13) 0.002(10) 0.006(11) 0.017(10)
C21 0.067(18) 0.056(17) 0.070(18) 0.004(14) 0.006(14) 0.038(14)
C22 0.088(18) 0.036(14) 0.044(14) 0.004(12) 0.027(13) 0.010(13)
C23 0.065(15) 0.039(14) 0.042(13) 0.004(11) 0.018(11) -0.009(12)
C24 0.038(12) 0.046(15) 0.060(15) 0.018(13) 0.016(11) 0.004(11)
C25 0.047(13) 0.026(12) 0.064(15) 0.020(11) 0.007(12) 0.002(10)
C26 0.038(12) 0.061(16) 0.044(14) 0.007(12) 0.021(11) -0.008(11)
C27 0.035(13) 0.054(16) 0.10(2) 0.014(14) 0.031(13) 0.003(11)
C28 0.082(17) 0.038(15) 0.075(18) 0.003(13) 0.046(14) -0.014(13)
C29 0.043(12) 0.020(11) 0.072(15) 0.012(11) 0.023(11) 0.001(9)
C30 0.036(12) 0.070(18) 0.080(18) -0.033(14) 0.028(12) -0.011(12)
C31 0.054(14) 0.042(14) 0.078(18) -0.024(13) 0.020(13) -0.018(12)
C32 0.078(18) 0.037(15) 0.09(2) -0.012(14) 0.020(16) -0.009(13)
C33 0.058(16) 0.054(17) 0.12(2) 0.000(17) 0.051(16) 0.011(13)
C34 0.060(14) 0.021(11) 0.053(14) -0.007(10) 0.011(12) -0.004(10)
C35 0.030(11) 0.051(15) 0.044(13) -0.017(11) -0.012(10) -0.009(10)
C36 0.049(14) 0.038(16) 0.079(19) 0.005(14) -0.006(13) 0.013(12)
C37 0.08(2) 0.035(15) 0.14(3) 0.008(18) 0.05(2) 0.013(15)
C38 0.069(18) 0.12(3) 0.057(18) 0.009(19) 0.048(15) 0.012(19)
C39 0.078(18) 0.09(2) 0.045(16) -0.005(16) 0.019(14) 0.005(17)
C40 0.056(13) 0.046(14) 0.024(11) 0.009(10) 0.002(10) 0.005(11)
C41 0.052(13) 0.042(14) 0.055(14) 0.001(11) 0.030(12) -0.014(11)
C42 0.078(18) 0.10(2) 0.039(14) 0.010(14) 0.019(13) 0.013(16)
C43 0.075(19) 0.13(3) 0.063(18) 0.000(18) 0.039(15) -0.009(19)
C44 0.057(16) 0.09(2) 0.064(18) -0.002(16) 0.013(14) 0.030(16)
C45 0.08(2) 0.048(17) 0.13(3) 0.031(17) 0.053(19) 0.037(15)
C46 0.056(14) 0.050(15) 0.047(13) 0.006(12) 0.025(11) -0.001(12)
C47 0.043(12) 0.028(12) 0.039(12) -0.009(9) 0.011(10) -0.013(10)
C48 0.045(13) 0.050(15) 0.070(17) -0.004(13) 0.029(13) -0.003(11)
C49 0.052(14) 0.052(16) 0.060(16) -0.004(13) -0.016(12) 0.010(12)
C50 0.081(18) 0.046(15) 0.047(15) -0.012(12) 0.016(13) -0.013(14)
C51 0.066(17) 0.049(16) 0.077(19) -0.026(14) 0.016(15) -0.006(13)
C52 0.041(13) 0.052(16) 0.079(18) -0.007(14) 0.017(12) -0.003(11)
C53 0.033(12) 0.037(13) 0.057(14) 0.012(11) 0.007(11) 0.002(10)
C54 0.042(13) 0.066(17) 0.062(17) -0.005(14) 0.005(12) 0.000(12)
C55 0.09(2) 0.062(18) 0.09(2) 0.027(15) 0.063(18) 0.008(15)
C56 0.071(11) 0.087(14) 0.049(10) 0.002(10) 0.020(9) -0.003(10)
C57 0.071(11) 0.087(14) 0.049(10) 0.001(10) 0.020(9) -0.003(10)
C58 0.048(14) 0.09(2) 0.034(13) -0.020(13) 0.012(11) -0.015(13)
C59 0.042(12) 0.057(15) 0.030(12) -0.003(11) 0.009(10) -0.006(11)
C60 0.054(15) 0.070(18) 0.058(16) 0.005(14) 0.020(12) 0.010(13)
C61 0.040(14) 0.08(2) 0.064(17) 0.024(15) 0.005(12) -0.011(13)
C62 0.046(14) 0.066(18) 0.064(16) 0.018(14) 0.031(13) 0.003(13)
C63 0.039(13) 0.051(16) 0.070(16) 0.007(13) 0.021(12) 0.010(12)
C64 0.054(15) 0.029(13) 0.069(16) -0.014(12) 0.001(12) 0.005(11)
C65 0.059(14) 0.037(13) 0.064(15) 0.005(12) 0.027(12) 0.000(11)
C66 0.060(14) 0.055(16) 0.075(17) 0.012(13) 0.047(13) -0.004(12)
C67 0.09(2) 0.048(17) 0.11(2) 0.021(16) 0.060(19) 0.017(15)
C68 0.071(18) 0.047(17) 0.11(2) -0.018(17) 0.026(17) 0.015(14)
C69 0.069(12) 0.056(11) 0.071(11) -0.001(10) 0.030(10) -0.001(9)
C70 0.069(12) 0.056(11) 0.071(11) -0.001(10) 0.030(10) -0.001(9)
C71 0.031(12) 0.09(2) 0.042(14) -0.015(13) 0.007(10) 0.006(12)
C72 0.057(14) 0.061(16) 0.036(13) -0.010(12) 0.018(12) -0.009(12)
C73 0.048(16) 0.18(4) 0.036(16) 0.00(2) 0.011(12) -0.01(2)
C74 0.056(18) 0.12(3) 0.09(3) -0.05(2) 0.017(18) -0.016(19)
C75 0.054(16) 0.09(2) 0.064(18) -0.039(18) 0.020(14) -0.021(16)
C76 0.050(15) 0.054(18) 0.14(3) -0.018(18) 0.042(17) 0.000(13)
O1 0.043(10) 0.18(2) 0.084(14) 0.050(14) 0.029(9) 0.049(12)
O2 0.15(2) 0.084(15) 0.101(16) 0.009(13) 0.078(15) 0.025(14)
O3 0.077(13) 0.072(13) 0.139(18) 0.055(13) 0.048(13) 0.010(10)
O4 0.077(12) 0.092(14) 0.048(11) 0.005(10) 0.011(9) 0.004(10)
O5 0.087(14) 0.068(14) 0.110(17) 0.032(13) 0.006(12) 0.020(11)
O6 0.068(12) 0.087(14) 0.067(12) -0.009(11) 0.011(10) -0.007(10)
O7 0.032(9) 0.084(13) 0.076(12) 0.003(10) 0.010(8) 0.004(8)
O8 0.058(10) 0.058(11) 0.084(12) 0.005(9) 0.031(9) -0.004(9)
O9 0.099(14) 0.090(15) 0.085(14) -0.024(12) 0.042(12) 0.037(12)
O10 0.055(10) 0.075(12) 0.062(11) 0.007(10) -0.007(9) -0.021(9)
O11 0.079(11) 0.061(11) 0.057(10) 0.023(9) 0.028(9) 0.033(10)
O12 0.088(13) 0.052(11) 0.088(13) -0.010(10) 0.023(10) 0.030(10)
O13 0.064(11) 0.057(11) 0.077(12) 0.015(9) 0.012(9) -0.026(9)
O14 0.18(2) 0.087(15) 0.030(10) -0.014(10) 0.025(12) -0.006(14)
O15 0.045(10) 0.080(13) 0.062(11) 0.002(9) 0.001(8) 0.017(9)
O16 0.103(13) 0.039(10) 0.044(9) 0.014(8) 0.027(9) 0.009(9)
O17 0.082(12) 0.067(12) 0.088(13) -0.009(10) 0.014(10) 0.057(11)
O18 0.064(11) 0.048(11) 0.100(14) -0.008(10) 0.001(10) -0.009(9)
O19 0.062(11) 0.084(13) 0.073(12) -0.017(10) 0.027(10) 0.011(9)
O20 0.064(10) 0.063(11) 0.046(10) -0.002(8) 0.006(8) 0.018(8)
O21 0.025(9) 0.097(15) 0.101(14) -0.008(11) -0.009(9) -0.007(9)
O22 0.102(14) 0.052(11) 0.082(13) 0.027(10) 0.048(11) 0.024(10)
O23 0.105(13) 0.057(11) 0.049(10) 0.003(8) 0.026(9) 0.047(10)
O24 0.085(12) 0.039(10) 0.070(12) -0.001(9) 0.029(9) 0.008(9)
O25 0.061(10) 0.087(13) 0.073(12) 0.021(10) 0.047(9) 0.012(9)
O26 0.081(12) 0.073(12) 0.050(11) 0.007(9) 0.027(9) -0.007(9)
O27 0.041(10) 0.126(17) 0.077(13) 0.021(11) 0.019(9) -0.006(10)
O28 0.17(2) 0.048(12) 0.103(16) -0.009(11) 0.088(15) -0.025(13)
Te1 0.0417(8) 0.0387(8) 0.0507(9) 0.0019(7) 0.0108(7) -0.0055(6)
Te2 0.0432(8) 0.0360(8) 0.0556(9) 0.0013(7) 0.0090(7) -0.0033(6)
Ru1 0.0514(11) 0.0472(12) 0.0478(11) 0.0112(9) 0.0204(9) 0.0026(9)
Ru2 0.0448(10) 0.0420(11) 0.0461(11) 0.0073(9) 0.0055(8) 0.0000(8)
Ru3 0.0398(9) 0.0371(10) 0.0474(11) 0.0000(8) 0.0124(8) 0.0021(8)
Ru4 0.0377(9) 0.0415(10) 0.0431(10) 0.0057(8) 0.0136(8) 0.0006(8)
Ru5 0.0521(11) 0.0360(10) 0.0400(10) 0.0019(8) 0.0132(8) -0.0026(8)
Ru6 0.0408(9) 0.0312(10) 0.0417(10) -0.0012(8) 0.0089(8) 0.0024(8)
Ru7 0.0394(9) 0.0380(10) 0.0400(10) 0.0017(8) 0.0141(8) 0.0021(8)
Ru8 0.0395(9) 0.0402(10) 0.0399(10) 0.0009(8) 0.0093(8) 0.0027(8)
Ru9 0.0427(10) 0.0357(10) 0.0404(10) -0.0068(8) 0.0063(8) 0.0030(8)
Ru10 0.0416(9) 0.0334(10) 0.0398(10) -0.0028(8) 0.0148(8) -0.0033(8)
Cu1 0.0492(15) 0.0419(16) 0.0448(16) 0.0014(13) 0.0167(12) -0.0043(12)
Cu2 0.0478(15) 0.0368(16) 0.0450(16) -0.0045(12) 0.0117(12) -0.0048(12)
Cu3 0.062(4) 0.045(4) 0.047(4) -0.007(3) 0.025(3) -0.012(3)
Cu3A 0.057(9) 0.035(7) 0.059(9) 0.006(5) 0.024(7) -0.001(6)
Cl1 0.066(4) 0.046(3) 0.044(3) -0.003(3) 0.021(3) -0.017(3)
P1 0.044(3) 0.036(3) 0.048(3) -0.008(3) 0.015(3) 0.000(3)
P2 0.045(3) 0.048(4) 0.048(4) 0.001(3) 0.019(3) -0.004(3)

loop_
_atom_type_symbol
_atom_type_description
_atom_type_scat_dispersion_real
_atom_type_scat_dispersion_imag
_atom_type_scat_source
C C 0.0033 0.0016 'International Tables Vol C Tables 4.2.6.8 and 6.1.1.4'
H H 0.0000 0.0000 'International Tables Vol C Tables 4.2.6.8 and 6.1.1.4'
O O 0.0106 0.0060 'International Tables Vol C Tables 4.2.6.8 and 6.1.1.4'
Te Te -0.5308 1.6751 'International Tables Vol C Tables 4.2.6.8 and 6.1.1.4'
Ru Ru -1.2594 0.8363 'International Tables Vol C Tables 4.2.6.8 and 6.1.1.4'
Cu Cu 0.3201 1.2651 'International Tables Vol C Tables 4.2.6.8 and 6.1.1.4'
Cl Cl 0.1484 0.1585 'International Tables Vol C Tables 4.2.6.8 and 6.1.1.4'
P P 0.1023 0.0942 'International Tables Vol C Tables 4.2.6.8 and 6.1.1.4'
K K 0.2009 0.2494 'International Tables Vol C Tables 4.2.6.8 and 6.1.1.4'

loop_
_geom_angle_atom_site_label_1
_geom_angle_atom_site_label_2
_geom_angle_atom_site_label_3
_geom_angle
O1 C1 Ru4 139(2)
O1 C1 Ru1 135.7(19)
Ru4 C1 Ru1 84.7(9)
O2 C2 Ru1 178(2)
O3 C3 Ru1 176(2)
O4 C4 Ru1 138.7(19)
O4 C4 Ru2 137.3(18)
Ru1 C4 Ru2 83.9(11)
O5 C5 Ru2 179(3)
O6 C6 Ru2 175(2)
O7 C7 Ru3 140.9(19)
O7 C7 Ru2 133.2(17)
Ru3 C7 Ru2 85.8(10)
O8 C8 Ru3 171(2)
O9 C9 Ru3 176(2)
O10 C10 Ru4 175(2)
O10 C10 Cu3 111.9(17)
Ru4 C10 Cu3 73.1(8)
O11 C11 Ru4 171.1(17)
O12 C12 Ru5 178(2)
O13 C13 Ru5 166(2)
O14 C14 Ru5 178(3)
O15 C15 Ru6 173.3(19)
O16 C16 Ru6 176.2(18)
O16 C16 Cu3A 110.4(16)
Ru6 C16 Cu3A 73.3(8)
O17 C17 Ru6 142(2)
O17 C17 Ru9 134.5(19)
Ru6 C17 Ru9 83.1(10)
O18 C18 Ru9 174(2)
O19 C19 Ru9 177(2)
O20 C20 Ru9 138.1(17)
O20 C20 Ru8 137.0(16)
Ru9 C20 Ru8 84.7(8)
O21 C21 Ru8 178(2)
O22 C22 Ru8 175(2)
O23 C23 Ru7 140.0(17)
O23 C23 Ru8 134.2(16)
Ru7 C23 Ru8 85.3(9)
O24 C24 Ru7 165.8(19)
O24 C24 Cu2 122.1(17)
Ru7 C24 Cu2 71.8(8)
O25 C25 Ru7 175.3(18)
O26 C26 Ru10 171(2)
O27 C27 Ru10 175(2)
O28 C28 Ru10 175(2)
C30 C29 C34 119.1(18)
C30 C29 P1 121.5(17)
C34 C29 P1 119.1(16)
C31 C30 C29 123(2)
C31 C30 H30 118.6
C29 C30 H30 118.6
C30 C31 C32 117(2)
C30 C31 H31 121.3
C32 C31 H31 121.3
C33 C32 C31 122(2)
C33 C32 H32 119.0
C31 C32 H32 119.0
C32 C33 C34 119(2)
C32 C33 H33 120.5
C34 C33 H33 120.5
C33 C34 C29 120(2)
C33 C34 H34 120.2
C29 C34 H34 120.2
C36 C35 C40 118(2)
C36 C35 P1 122.9(16)
C40 C35 P1 119.2(17)
C37 C36 C35 121(2)
C37 C36 H36 119.7
C35 C36 H36 119.7
C36 C37 C38 122(3)
C36 C37 H37 118.9
C38 C37 H37 118.9
C39 C38 C37 118(3)
C39 C38 H38 120.8
C37 C38 H38 120.8
C40 C39 C38 118(3)
C40 C39 H39 120.9
C38 C39 H39 120.9
C39 C40 C35 123(2)
C39 C40 H40 118.7
C35 C40 H40 118.7
C42 C41 C46 117(2)
C42 C41 P1 120(2)
C46 C41 P1 122.8(16)
C41 C42 C43 123(3)
C41 C42 H42 118.7
C43 C42 H42 118.7
C44 C43 C42 118(3)
C44 C43 H43 120.8
C42 C43 H43 120.8
C45 C44 C43 119(2)
C45 C44 H44 120.3
C43 C44 H44 120.3
C46 C45 C44 120(2)
C46 C45 H45 119.9
C44 C45 H45 119.9
C45 C46 C41 122(2)
C45 C46 H46 118.8
C41 C46 H46 118.8
C48 C47 C52 119.8(19)
C48 C47 P1 118.8(16)
C52 C47 P1 121.0(16)
C47 C48 C49 121(2)
C47 C48 H48 119.6
C49 C48 H48 119.6
C50 C49 C48 118(2)
C50 C49 H49 121.1
C48 C49 H49 121.1
C49 C50 C51 123(2)
C49 C50 H50 118.7
C51 C50 H50 118.7
C52 C51 C50 118(2)
C52 C51 H51 121.0
C50 C51 H51 121.0
C51 C52 C47 121(2)
C51 C52 H52 119.5
C47 C52 H52 119.5
C58 C53 C54 117(2)
C58 C53 P2 121.6(16)
C54 C53 P2 120.9(16)
C55 C54 C53 122(2)
C55 C54 H54 118.8
C53 C54 H54 118.8
C54 C55 C56 121(2)
C54 C55 H55 119.4
C56 C55 H55 119.4
C57 C56 C55 118(2)
C57 C56 H56 120.8
C55 C56 H56 120.8
C56 C57 C58 122(2)
C56 C57 H57 119.2
C58 C57 H57 119.2
C53 C58 C57 119(2)
C53 C58 H58 120.6
C57 C58 H58 120.6
C64 C59 C60 120(2)
C64 C59 P2 121.3(18)
C60 C59 P2 118.5(17)
C59 C60 C61 116(2)
C59 C60 H60 122.0
C61 C60 H60 122.0
C62 C61 C60 123(2)
C62 C61 H61 118.6
C60 C61 H61 118.6
C63 C62 C61 119(2)
C63 C62 H62 120.5
C61 C62 H62 120.5
C62 C63 C64 121(2)
C62 C63 H63 119.7
C64 C63 H63 119.7
C63 C64 C59 121(2)
C63 C64 H64 119.3
C59 C64 H64 119.3
C66 C65 C70 118(2)
C66 C65 P2 122.2(17)
C70 C65 P2 118.6(17)
C65 C66 C67 122(2)
C65 C66 H66 119.1
C67 C66 H66 119.1
C68 C67 C66 121(2)
C68 C67 H67 119.4
C66 C67 H67 119.4
C67 C68 C69 119(2)
C67 C68 H68 120.7
C69 C68 H68 120.7
C68 C69 C70 123(2)
C68 C69 H69 118.7
C70 C69 H69 118.7
C65 C70 C69 117(2)
C65 C70 H70 121.4
C69 C70 H70 121.4
C76 C71 C72 119(2)
C76 C71 P2 122(2)
C72 C71 P2 119(2)
C71 C72 C73 117(3)
C71 C72 H72 121.4
C73 C72 H72 121.4
C74 C73 C72 121(3)
C74 C73 H73 119.5
C72 C73 H73 119.5
C75 C74 C73 119(3)
C75 C74 H74 120.6
C73 C74 H74 120.6
C74 C75 C76 122(3)
C74 C75 H75 118.9
C76 C75 H75 118.9
C75 C76 C71 121(3)
C75 C76 H76 119.3
C71 C76 H76 119.3
Ru7 Te1 Ru6 70.23(6)
Ru7 Te1 Ru9 98.28(7)
Ru6 Te1 Ru9 63.39(6)
Ru7 Te1 Ru8 62.92(6)
Ru6 Te1 Ru8 97.92(6)
Ru9 Te1 Ru8 62.00(6)
Ru3 Te2 Ru4 70.03(6)
Ru3 Te2 Ru1 97.31(7)
Ru4 Te2 Ru1 63.21(6)
Ru3 Te2 Ru2 62.38(6)
Ru4 Te2 Ru2 98.32(7)
Ru1 Te2 Ru2 62.25(6)
C2 Ru1 C3 92.6(10)
C2 Ru1 C4 87.4(10)
C3 Ru1 C4 87.5(9)
C2 Ru1 C1 86.8(10)
C3 Ru1 C1 88.9(9)
C4 Ru1 C1 173.0(9)
C2 Ru1 Te2 170.5(7)
C3 Ru1 Te2 95.7(7)
C4 Ru1 Te2 97.6(7)
C1 Ru1 Te2 88.7(7)
C2 Ru1 Ru5 85.7(7)
C3 Ru1 Ru5 176.8(8)
C4 Ru1 Ru5 89.7(7)
C1 Ru1 Ru5 93.8(6)
Te2 Ru1 Ru5 86.21(7)
C2 Ru1 Ru2 120.5(8)
C3 Ru1 Ru2 117.4(6)
C4 Ru1 Ru2 48.3(7)
C1 Ru1 Ru2 138.6(6)
Te2 Ru1 Ru2 59.17(6)
Ru5 Ru1 Ru2 61.40(6)
C2 Ru1 Ru4 113.9(6)
C3 Ru1 Ru4 122.0(7)
C4 Ru1 Ru4 140.6(7)
C1 Ru1 Ru4 46.0(6)
Te2 Ru1 Ru4 57.47(6)
Ru5 Ru1 Ru4 61.17(6)
Ru2 Ru1 Ru4 92.83(7)
C6 Ru2 C5 91.9(11)
C6 Ru2 C4 86.3(11)
C5 Ru2 C4 95.3(11)
C6 Ru2 C7 85.9(10)
C5 Ru2 C7 89.3(11)
C4 Ru2 C7 171.2(9)
C6 Ru2 Te2 176.9(8)
C5 Ru2 Te2 87.9(8)
C4 Ru2 Te2 96.8(7)
C7 Ru2 Te2 91.0(6)
C6 Ru2 Ru3 119.8(8)
C5 Ru2 Ru3 112.7(9)
C4 Ru2 Ru3 139.4(7)
C7 Ru2 Ru3 43.6(6)
Te2 Ru2 Ru3 57.53(6)
C6 Ru2 Ru1 124.1(8)
C5 Ru2 Ru1 118.2(7)
C4 Ru2 Ru1 47.9(7)
C7 Ru2 Ru1 135.4(6)
Te2 Ru2 Ru1 58.57(6)
Ru3 Ru2 Ru1 92.01(7)
C6 Ru2 Ru5 95.4(8)
C5 Ru2 Ru5 172.2(8)
C4 Ru2 Ru5 87.8(6)
C7 Ru2 Ru5 88.7(6)
Te2 Ru2 Ru5 84.67(6)
Ru3 Ru2 Ru5 61.17(6)
Ru1 Ru2 Ru5 59.19(6)
C9 Ru3 C8 89.5(9)
C9 Ru3 C7 92.6(9)
C8 Ru3 C7 85.1(9)
C9 Ru3 Cu1 119.7(6)
C8 Ru3 Cu1 66.9(7)
C7 Ru3 Cu1 135.4(7)
C9 Ru3 Te2 89.4(6)
C8 Ru3 Te2 176.1(6)
C7 Ru3 Te2 98.7(7)
Cu1 Ru3 Te2 110.58(8)
C9 Ru3 Ru2 120.7(6)
C8 Ru3 Ru2 123.6(6)
C7 Ru3 Ru2 50.6(7)
Cu1 Ru3 Ru2 118.40(9)
Te2 Ru3 Ru2 60.09(6)
C9 Ru3 Ru5 172.9(6)
C8 Ru3 Ru5 95.0(7)
C7 Ru3 Ru5 93.2(7)
Cu1 Ru3 Ru5 57.77(7)
Te2 Ru3 Ru5 85.77(7)
Ru2 Ru3 Ru5 60.77(6)
C9 Ru3 Cu3A 77.7(6)
C8 Ru3 Cu3A 92.6(7)
C7 Ru3 Cu3A 170.1(7)
Cu1 Ru3 Cu3A 51.0(3)
Te2 Ru3 Cu3A 83.5(3)
Ru2 Ru3 Cu3A 136.7(3)
Ru5 Ru3 Cu3A 96.6(3)
C9 Ru3 Ru4 115.4(6)
C8 Ru3 Ru4 122.4(7)
C7 Ru3 Ru4 138.9(7)
Cu1 Ru3 Ru4 55.57(7)
Te2 Ru3 Ru4 55.01(5)
Ru2 Ru3 Ru4 88.42(6)
Ru5 Ru3 Ru4 57.59(6)
Cu3A Ru3 Ru4 49.7(3)
C10 Ru4 C11 93.1(10)
C10 Ru4 C1 88.6(10)
C11 Ru4 C1 90.5(9)
C10 Ru4 Cu3A 69.5(7)
C11 Ru4 Cu3A 86.2(6)
C1 Ru4 Cu3A 157.6(8)
C10 Ru4 Cu3 62.3(7)
C11 Ru4 Cu3 73.2(5)
C1 Ru4 Cu3 144.9(7)
Cu3A Ru4 Cu3 15.9(2)
C10 Ru4 Te2 90.1(7)
C11 Ru4 Te2 175.6(7)
C1 Ru4 Te2 92.6(7)
Cu3A Ru4 Te2 92.1(3)
Cu3 Ru4 Te2 105.78(16)
C10 Ru4 Cu1 121.1(7)
C11 Ru4 Cu1 66.5(6)
C1 Ru4 Cu1 141.9(7)
Cu3A Ru4 Cu1 55.2(3)
Cu3 Ru4 Cu1 59.00(17)
Te2 Ru4 Cu1 109.28(8)
C10 Ru4 Ru1 121.1(7)
C11 Ru4 Ru1 121.0(5)
C1 Ru4 Ru1 49.3(7)
Cu3A Ru4 Ru1 147.6(3)
Cu3 Ru4 Ru1 163.42(16)
Te2 Ru4 Ru1 59.33(6)
Cu1 Ru4 Ru1 116.46(9)
C10 Ru4 Ru5 175.1(7)
C11 Ru4 Ru5 90.5(7)
C1 Ru4 Ru5 94.7(7)
Cu3A Ru4 Ru5 107.5(3)
Cu3 Ru4 Ru5 115.84(16)
Te2 Ru4 Ru5 86.14(7)
Cu1 Ru4 Ru5 57.63(7)
Ru1 Ru4 Ru5 59.27(6)
C10 Ru4 Ru3 117.0(7)
C11 Ru4 Ru3 120.8(6)
C1 Ru4 Ru3 135.9(7)
Cu3A Ru4 Ru3 62.7(3)
Cu3 Ru4 Ru3 77.98(15)
Te2 Ru4 Ru3 54.96(5)
Cu1 Ru4 Ru3 54.33(7)
Ru1 Ru4 Ru3 86.74(6)
Ru5 Ru4 Ru3 58.22(6)
C12 Ru5 C14 89.5(11)
C12 Ru5 C13 92.4(9)
C14 Ru5 C13 91.1(11)
C12 Ru5 Cu1 87.9(7)
C14 Ru5 Cu1 155.5(9)
C13 Ru5 Cu1 64.7(7)
C12 Ru5 Ru1 93.7(7)
C14 Ru5 Ru1 87.7(9)
C13 Ru5 Ru1 173.7(6)
Cu1 Ru5 Ru1 116.81(9)
C12 Ru5 Ru4 85.1(7)
C14 Ru5 Ru4 146.2(9)
C13 Ru5 Ru4 122.4(7)
Cu1 Ru5 Ru4 57.71(7)
Ru1 Ru5 Ru4 59.55(6)
C12 Ru5 Ru2 150.3(7)
C14 Ru5 Ru2 77.8(8)
C13 Ru5 Ru2 114.3(6)
Cu1 Ru5 Ru2 114.42(9)
Ru1 Ru5 Ru2 59.41(6)
Ru4 Ru5 Ru2 90.71(7)
C12 Ru5 Ru3 141.4(7)
C14 Ru5 Ru3 129.1(9)
C13 Ru5 Ru3 85.7(6)
Cu1 Ru5 Ru3 56.50(7)
Ru1 Ru5 Ru3 90.26(7)
Ru4 Ru5 Ru3 64.18(6)
Ru2 Ru5 Ru3 58.06(6)
C16 Ru6 C15 92.7(8)
C16 Ru6 C17 91.1(9)
C15 Ru6 C17 85.5(9)
C16 Ru6 Cu3 70.3(6)
C15 Ru6 Cu3 85.8(6)
C17 Ru6 Cu3 159.1(7)
C16 Ru6 Cu3A 62.7(7)
C15 Ru6 Cu3A 73.3(6)
C17 Ru6 Cu3A 144.7(7)
Cu3 Ru6 Cu3A 15.7(2)
C16 Ru6 Cu2 123.1(6)
C15 Ru6 Cu2 66.3(6)
C17 Ru6 Cu2 134.9(7)
Cu3 Ru6 Cu2 56.58(17)
Cu3A Ru6 Cu2 60.7(3)
C16 Ru6 Te1 89.5(6)
C15 Ru6 Te1 175.6(6)
C17 Ru6 Te1 98.3(7)
Cu3 Ru6 Te1 91.28(15)
Cu3A Ru6 Te1 104.4(3)
Cu2 Ru6 Te1 109.26(8)
C16 Ru6 Ru9 119.4(6)
C15 Ru6 Ru9 122.6(6)
C17 Ru6 Ru9 51.0(7)
Cu3 Ru6 Ru9 147.03(15)
Cu3A Ru6 Ru9 162.4(3)
Cu2 Ru6 Ru9 116.16(9)
Te1 Ru6 Ru9 59.23(6)
C16 Ru6 Ru10 174.8(6)
C15 Ru6 Ru10 91.9(6)
C17 Ru6 Ru10 91.5(7)
Cu3 Ru6 Ru10 107.72(17)
Cu3A Ru6 Ru10 116.6(3)
Cu2 Ru6 Ru10 57.03(7)
Te1 Ru6 Ru10 85.72(6)
Ru9 Ru6 Ru10 59.49(6)
C16 Ru6 Ru7 117.0(6)
C15 Ru6 Ru7 120.9(6)
C17 Ru6 Ru7 138.0(7)
Cu3 Ru6 Ru7 62.08(15)
Cu3A Ru6 Ru7 77.3(3)
Cu2 Ru6 Ru7 54.55(7)
Te1 Ru6 Ru7 54.72(5)
Ru9 Ru6 Ru7 87.18(6)
Ru10 Ru6 Ru7 58.41(5)
C25 Ru7 C24 89.0(9)
C25 Ru7 C23 96.0(8)
C24 Ru7 C23 87.8(9)
C25 Ru7 Cu2 125.3(6)
C24 Ru7 Cu2 63.9(6)
C23 Ru7 Cu2 126.7(6)
C25 Ru7 Te1 88.8(6)
C24 Ru7 Te1 170.2(6)
C23 Ru7 Te1 102.0(6)
Cu2 Ru7 Te1 110.07(8)
C25 Ru7 Ru8 117.6(6)
C24 Ru7 Ru8 129.2(6)
C23 Ru7 Ru8 49.6(7)
Cu2 Ru7 Ru8 116.23(8)
Te1 Ru7 Ru8 59.95(6)
C25 Ru7 Ru10 174.2(6)
C24 Ru7 Ru10 96.6(6)
C23 Ru7 Ru10 85.6(6)
Cu2 Ru7 Ru10 56.89(7)
Te1 Ru7 Ru10 85.48(6)
Ru8 Ru7 Ru10 59.50(6)
C25 Ru7 Cu3 81.1(6)
C24 Ru7 Cu3 86.3(6)
C23 Ru7 Cu3 173.5(7)
Cu2 Ru7 Cu3 52.43(15)
Te1 Ru7 Cu3 83.85(15)
Ru8 Ru7 Cu3 136.88(15)
Ru10 Ru7 Cu3 97.87(15)
C25 Ru7 Ru6 118.3(6)
C24 Ru7 Ru6 118.2(6)
C23 Ru7 Ru6 135.4(7)
Cu2 Ru7 Ru6 55.03(7)
Te1 Ru7 Ru6 55.06(5)
Ru8 Ru7 Ru6 87.72(6)
Ru10 Ru7 Ru6 57.70(5)
Cu3 Ru7 Ru6 50.54(14)
C22 Ru8 C21 93.6(11)
C22 Ru8 C20 85.4(9)
C21 Ru8 C20 94.0(9)
C22 Ru8 C23 81.7(9)
C21 Ru8 C23 96.0(9)
C20 Ru8 C23 164.1(8)
C22 Ru8 Te1 177.3(7)
C21 Ru8 Te1 86.2(8)
C20 Ru8 Te1 97.4(6)
C23 Ru8 Te1 95.6(6)
C22 Ru8 Ru9 123.7(7)
C21 Ru8 Ru9 115.1(7)
C20 Ru8 Ru9 47.6(6)
C23 Ru8 Ru9 136.0(6)
Te1 Ru8 Ru9 58.72(6)
C22 Ru8 Ru7 120.6(7)
C21 Ru8 Ru7 112.9(8)
C20 Ru8 Ru7 139.5(6)
C23 Ru8 Ru7 45.1(6)
Te1 Ru8 Ru7 57.14(6)
Ru9 Ru8 Ru7 92.57(7)
C22 Ru8 Ru10 94.9(7)
C21 Ru8 Ru10 171.5(8)
C20 Ru8 Ru10 87.4(6)
C23 Ru8 Ru10 84.6(6)
Te1 Ru8 Ru10 85.28(6)
Ru9 Ru8 Ru10 60.22(6)
Ru7 Ru8 Ru10 61.81(6)
C19 Ru9 C18 94.9(10)
C19 Ru9 C20 86.5(9)
C18 Ru9 C20 88.9(9)
C19 Ru9 C17 82.4(9)
C18 Ru9 C17 94.7(9)
C20 Ru9 C17 168.6(9)
C19 Ru9 Te1 172.8(6)
C18 Ru9 Te1 90.8(7)
C20 Ru9 Te1 98.0(6)
C17 Ru9 Te1 92.8(7)
C19 Ru9 Ru8 121.6(7)
C18 Ru9 Ru8 114.4(7)
C20 Ru9 Ru8 47.7(6)
C17 Ru9 Ru8 138.2(7)
Te1 Ru9 Ru8 59.28(6)
C19 Ru9 Ru6 115.7(6)
C18 Ru9 Ru6 120.0(7)
C20 Ru9 Ru6 139.5(6)
C17 Ru9 Ru6 45.9(7)
Te1 Ru9 Ru6 57.38(5)
Ru8 Ru9 Ru6 92.52(7)
C19 Ru9 Ru10 88.9(7)
C18 Ru9 Ru10 174.7(7)
C20 Ru9 Ru10 87.6(6)
C17 Ru9 Ru10 89.4(6)
Te1 Ru9 Ru10 85.67(6)
Ru8 Ru9 Ru10 60.38(6)
Ru6 Ru9 Ru10 61.15(6)
C28 Ru10 C27 93.9(10)
C28 Ru10 C26 92.5(10)
C27 Ru10 C26 93.3(9)
C28 Ru10 Cu2 69.8(7)
C27 Ru10 Cu2 81.0(8)
C26 Ru10 Cu2 160.9(6)
C28 Ru10 Ru9 168.5(8)
C27 Ru10 Ru9 96.7(7)
C26 Ru10 Ru9 82.4(7)
Cu2 Ru10 Ru9 116.32(9)
C28 Ru10 Ru8 109.4(8)
C27 Ru10 Ru8 154.8(8)
C26 Ru10 Ru8 76.9(6)
Cu2 Ru10 Ru8 115.20(8)
Ru9 Ru10 Ru8 59.40(6)
C28 Ru10 Ru6 127.0(7)
C27 Ru10 Ru6 81.9(7)
C26 Ru10 Ru6 140.3(7)
Cu2 Ru10 Ru6 57.32(7)
Ru9 Ru10 Ru6 59.36(6)
Ru8 Ru10 Ru6 90.87(6)
C28 Ru10 Ru7 85.4(7)
C27 Ru10 Ru7 135.1(7)
C26 Ru10 Ru7 131.6(6)
Cu2 Ru10 Ru7 56.67(7)
Ru9 Ru10 Ru7 90.23(7)
Ru8 Ru10 Ru7 58.69(6)
Ru6 Ru10 Ru7 63.89(6)
Cl1 Cu1 Cu3A 106.7(4)
Cl1 Cu1 Cu3 101.1(2)
Cu3A Cu1 Cu3 15.8(2)
Cl1 Cu1 Ru3 130.72(19)
Cu3A Cu1 Ru3 70.9(3)
Cu3 Cu1 Ru3 85.85(17)
Cl1 Cu1 Ru5 135.97(18)
Cu3A Cu1 Ru5 117.2(4)
Cu3 Cu1 Ru5 122.16(19)
Ru3 Cu1 Ru5 65.72(8)
Cl1 Cu1 Ru4 152.49(18)
Cu3A Cu1 Ru4 59.0(4)
Cu3 Cu1 Ru4 58.39(17)
Ru3 Cu1 Ru4 70.10(8)
Ru5 Cu1 Ru4 64.67(8)
Cl1 Cu1 Cu2 48.46(15)
Cu3A Cu1 Cu2 59.0(4)
Cu3 Cu1 Cu2 52.87(17)
Ru3 Cu1 Cu2 114.94(11)
Ru5 Cu1 Cu2 174.19(12)
Ru4 Cu1 Cu2 109.84(10)
Cl1 Cu2 Cu3 105.3(2)
Cl1 Cu2 C24 89.5(6)
Cu3 Cu2 C24 86.6(5)
Cl1 Cu2 Ru7 132.94(19)
Cu3 Cu2 Ru7 69.68(16)
C24 Cu2 Ru7 44.4(6)
Cl1 Cu2 Ru10 136.65(18)
Cu3 Cu2 Ru10 118.00(19)
C24 Cu2 Ru10 91.0(5)
Ru7 Cu2 Ru10 66.43(8)
Cl1 Cu2 Ru6 149.21(19)
Cu3 Cu2 Ru6 59.63(18)
C24 Cu2 Ru6 114.2(6)
Ru7 Cu2 Ru6 70.42(8)
Ru10 Cu2 Ru6 65.64(8)
Cl1 Cu2 Cu3A 99.3(4)
Cu3 Cu2 Cu3A 15.2(2)
C24 Cu2 Cu3A 100.6(5)
Ru7 Cu2 Cu3A 84.1(3)
Ru10 Cu2 Cu3A 123.1(3)
Ru6 Cu2 Cu3A 58.8(3)
Cl1 Cu2 Cu1 48.97(15)
Cu3 Cu2 Cu1 56.57(17)
C24 Cu2 Cu1 91.1(5)
Ru7 Cu2 Cu1 111.63(10)
Ru10 Cu2 Cu1 174.04(12)
Ru6 Cu2 Cu1 108.42(10)
Cu3A Cu2 Cu1 51.0(3)
Cu3A Cu3 C10 97.2(18)
Cu3A Cu3 Cu2 98.0(17)
C10 Cu3 Cu2 162.2(6)
Cu3A Cu3 Ru6 86.7(18)
C10 Cu3 Ru6 126.4(6)
Cu2 Cu3 Ru6 63.79(18)
Cu3A Cu3 Ru4 78.0(17)
C10 Cu3 Ru4 44.6(6)
Cu2 Cu3 Ru4 131.0(3)
Ru6 Cu3 Ru4 159.8(3)
Cu3A Cu3 Cu1 68.1(17)
C10 Cu3 Cu1 107.1(6)
Cu2 Cu3 Cu1 70.6(2)
Ru6 Cu3 Cu1 123.5(3)
Ru4 Cu3 Cu1 62.61(17)
Cu3A Cu3 Ru7 150.1(18)
C10 Cu3 Ru7 109.9(6)
Cu2 Cu3 Ru7 57.89(15)
Ru6 Cu3 Ru7 67.38(17)
Ru4 Cu3 Ru7 130.5(3)
Cu1 Cu3 Ru7 113.3(3)
Cu3 Cu3A Cu1 96.1(18)
Cu3 Cu3A C16 98.2(19)
Cu1 Cu3A C16 160.9(8)
Cu3 Cu3A Ru4 86.1(17)
Cu1 Cu3A Ru4 65.7(4)
C16 Cu3A Ru4 127.8(8)
Cu3 Cu3A Ru6 77.6(17)
Cu1 Cu3A Ru6 128.6(6)
C16 Cu3A Ru6 44.0(6)
Ru4 Cu3A Ru6 159.0(6)
Cu3 Cu3A Cu2 66.7(16)
Cu1 Cu3A Cu2 70.1(4)
C16 Cu3A Cu2 104.2(8)
Ru4 Cu3A Cu2 124.5(6)
Ru6 Cu3A Cu2 60.5(3)
Cu3 Cu3A Ru3 149(2)
Cu1 Cu3A Ru3 58.1(3)
C16 Cu3A Ru3 111.4(6)
Ru4 Cu3A Ru3 67.6(4)
Ru6 Cu3A Ru3 131.7(5)
Cu2 Cu3A Ru3 113.7(5)
Cu2 Cl1 Cu1 82.6(2)
C41 P1 C47 109.7(10)
C41 P1 C35 108.9(10)
C47 P1 C35 107.5(10)
C41 P1 C29 110.5(10)
C47 P1 C29 110.5(10)
C35 P1 C29 109.7(10)
C53 P2 C65 107.0(10)
C53 P2 C59 109.5(9)
C65 P2 C59 110.9(10)
C53 P2 C71 111.3(11)
C65 P2 C71 110.5(11)
C59 P2 C71 107.6(10)

loop_
_geom_bond_atom_site_label_1
_geom_bond_atom_site_label_2
_geom_bond_distance
C1 O1 1.16(3)
C1 Ru4 2.05(2)
C1 Ru1 2.16(3)
C2 O2 1.15(3)
C2 Ru1 1.84(2)
C3 O3 1.12(2)
C3 Ru1 1.91(2)
C4 O4 1.15(3)
C4 Ru1 2.11(3)
C4 Ru2 2.13(3)
C5 O5 1.08(3)
C5 Ru2 1.98(3)
C6 O6 1.14(2)
C6 Ru2 1.85(2)
C7 O7 1.20(3)
C7 Ru3 1.94(2)
C7 Ru2 2.18(2)
C8 O8 1.13(2)
C8 Ru3 1.92(2)
C9 O9 1.13(3)
C9 Ru3 1.91(3)
C10 O10 1.14(2)
C10 Ru4 1.90(2)
C10 Cu3 2.39(2)
C11 O11 1.12(2)
C11 Ru4 1.94(2)
C12 O12 1.11(2)
C12 Ru5 1.91(2)
C13 O13 1.14(2)
C13 Ru5 1.95(2)
C14 O14 1.09(3)
C14 Ru5 1.93(3)
C15 O15 1.12(2)
C15 Ru6 1.91(2)
C16 O16 1.11(2)
C16 Ru6 1.90(2)
C16 Cu3A 2.43(3)
C17 O17 1.14(3)
C17 Ru6 2.05(3)
C17 Ru9 2.22(3)
C18 O18 1.11(2)
C18 Ru9 1.92(2)
C19 O19 1.09(2)
C19 Ru9 1.89(2)
C20 O20 1.13(2)
C20 Ru9 2.09(2)
C20 Ru8 2.09(2)
C21 O21 1.17(3)
C21 Ru8 1.91(3)
C22 O22 1.09(2)
C22 Ru8 1.91(2)
C23 O23 1.18(2)
C23 Ru7 2.01(2)
C23 Ru8 2.16(2)
C24 O24 1.13(2)
C24 Ru7 1.95(3)
C24 Cu2 2.51(2)
C25 O25 1.12(2)
C25 Ru7 1.92(3)
C26 O26 1.09(2)
C26 Ru10 1.96(2)
C27 O27 1.10(2)
C27 Ru10 1.92(2)
C28 O28 1.16(3)
C28 Ru10 1.88(3)
C29 C30 1.37(3)
C29 C34 1.40(3)
C29 P1 1.809(19)
C30 C31 1.36(3)
C30 H30 0.9300
C31 C32 1.39(3)
C31 H31 0.9300
C32 C33 1.38(3)
C32 H32 0.9300
C33 C34 1.39(3)
C33 H33 0.9300
C34 H34 0.9300
C35 C36 1.34(3)
C35 C40 1.41(3)
C35 P1 1.79(2)
C36 C37 1.30(3)
C36 H36 0.9300
C37 C38 1.41(4)
C37 H37 0.9300
C38 C39 1.36(4)
C38 H38 0.9300
C39 C40 1.33(3)
C39 H39 0.9300
C40 H40 0.9300
C41 C42 1.31(3)
C41 C46 1.39(3)
C41 P1 1.79(2)
C42 C43 1.42(3)
C42 H42 0.9300
C43 C44 1.38(4)
C43 H43 0.9300
C44 C45 1.35(3)
C44 H44 0.9300
C45 C46 1.35(3)
C45 H45 0.9300
C46 H46 0.9300
C47 C48 1.36(3)
C47 C52 1.42(3)
C47 P1 1.794(19)
C48 C49 1.42(3)
C48 H48 0.9300
C49 C50 1.37(3)
C49 H49 0.9300
C50 C51 1.42(3)
C50 H50 0.9300
C51 C52 1.37(3)
C51 H51 0.9300
C52 H52 0.9300
C53 C58 1.37(3)
C53 C54 1.44(3)
C53 P2 1.78(2)
C54 C55 1.33(3)
C54 H54 0.9300
C55 C56 1.39(3)
C55 H55 0.9300
C56 C57 1.36(3)
C56 H56 0.9300
C57 C58 1.45(3)
C57 H57 0.9300
C58 H58 0.9300
C59 C64 1.36(3)
C59 C60 1.38(3)
C59 P2 1.81(2)
C60 C61 1.41(3)
C60 H60 0.9300
C61 C62 1.36(3)
C61 H61 0.9300
C62 C63 1.33(3)
C62 H62 0.9300
C63 C64 1.36(3)
C63 H63 0.9300
C64 H64 0.9300
C65 C66 1.36(3)
C65 C70 1.39(3)
C65 P2 1.81(2)
C66 C67 1.37(3)
C66 H66 0.9300
C67 C68 1.32(3)
C67 H67 0.9300
C68 C69 1.36(3)
C68 H68 0.9300
C69 C70 1.40(3)
C69 H69 0.9300
C70 H70 0.9300
C71 C76 1.35(3)
C71 C72 1.36(3)
C71 P2 1.83(2)
C72 C73 1.40(4)
C72 H72 0.9300
C73 C74 1.37(4)
C73 H73 0.9300
C74 C75 1.27(4)
C74 H74 0.9300
C75 C76 1.35(3)
C75 H75 0.9300
C76 H76 0.9300
Te1 Ru7 2.663(2)
Te1 Ru6 2.674(2)
Te1 Ru9 2.728(2)
Te1 Ru8 2.744(2)
Te2 Ru3 2.675(2)
Te2 Ru4 2.677(2)
Te2 Ru1 2.731(2)
Te2 Ru2 2.748(2)
Ru1 Ru5 2.826(2)
Ru1 Ru2 2.832(2)
Ru1 Ru4 2.834(2)
Ru2 Ru3 2.809(2)
Ru2 Ru5 2.889(2)
Ru3 Cu1 2.653(3)
Ru3 Ru5 2.900(2)
Ru3 Cu3A 2.953(13)
Ru3 Ru4 3.071(2)
Ru4 Cu3A 2.533(16)
Ru4 Cu3 2.583(7)
Ru4 Cu1 2.693(3)
Ru4 Ru5 2.880(2)
Ru5 Cu1 2.691(3)
Ru6 Cu3 2.568(7)
Ru6 Cu3A 2.625(16)
Ru6 Cu2 2.670(3)
Ru6 Ru9 2.839(2)
Ru6 Ru10 2.890(2)
Ru6 Ru7 3.070(2)
Ru7 Cu2 2.655(3)
Ru7 Ru8 2.823(2)
Ru7 Ru10 2.912(2)
Ru7 Cu3 2.939(7)
Ru8 Ru9 2.819(2)
Ru8 Ru10 2.847(2)
Ru9 Ru10 2.842(2)
Ru10 Cu2 2.661(3)
Cu1 Cl1 2.235(6)
Cu1 Cu3A 2.427(16)
Cu1 Cu3 2.600(7)
Cu1 Cu2 2.938(4)
Cu2 Cl1 2.218(6)
Cu2 Cu3 2.484(8)
Cu2 Cu3A 2.677(15)
Cu3 Cu3A 0.710(10)
